data_2216137
loop_
_publ_author_name
'Rajeev Mudakavi'
Brinda
'M. Srinivas Murthy'
'Deepak Chopra'
'T. N. Guru Row'

_publ_section_title
;
 2,6-Bis(3,4-dimethoxybenzylidene)-4-ethylcyclohexanone
;
_journal_coeditor_code SJ2382
_journal_issue 11
_journal_name_full 'Acta Crystallographica Section E'
_journal_page_first o4432
_journal_page_last o4432
_journal_paper_doi 10.1107/S1600536807051781
_journal_volume 63
_journal_year 2007
_chemical_formula_iupac 'C26 H30 O5'
_chemical_formula_moiety 'C26 H30 O5'
_chemical_formula_sum 'C26 H30 O5'
_chemical_formula_weight 422.5
_chemical_melting_point 670.44
_chemical_name_systematic
;
2,6-Bis(3,4-dimethoxybenzylidene)-4-ethylcyclohexanone
;
_space_group_IT_number 14
_symmetry_cell_setting monoclinic
_symmetry_space_group_name_Hall '-P 2yn'
_symmetry_space_group_name_H-M 'P 1 21/n 1'
_atom_sites_solution_hydrogens geom
_atom_sites_solution_primary direct
_atom_sites_solution_secondary difmap
_audit_creation_method SHELXL-97
_cell_angle_alpha 90.00
_cell_angle_beta 93.500(2)
_cell_angle_gamma 90.00
_cell_formula_units_Z 4
_cell_length_a 10.3766(10)
_cell_length_b 8.6973(9)
_cell_length_c 24.555(3)
_cell_measurement_reflns_used 2836
_cell_measurement_temperature 273(2)
_cell_measurement_theta_max 23.50
_cell_measurement_theta_min 2.48
_cell_volume 2211.9(4)
_computing_cell_refinement 'SAINT (Bruker, 2000)'
_computing_data_collection 'SMART (Bruker, 2000)'
_computing_data_reduction 'SAINT (Bruker, 2000)'
_computing_molecular_graphics
;
ORTEP-3 for Windows (Farrugia, 1997) and
CAMERON (Watkin <i>et al.</i>,  1993)
;
_computing_publication_material 'PLATON (Spek, 2003)'
_computing_structure_refinement 'SHELXL97 (Sheldrick, 1997)'
_computing_structure_solution 'SIR92 (Altomare <i>et al.</i>,  1993)'
_diffrn_ambient_temperature 273(2)
_diffrn_measured_fraction_theta_full 1.000
_diffrn_measured_fraction_theta_max 0.965
_diffrn_measurement_device_type 'Bruker SMART CCD area-detector'
_diffrn_measurement_method '\f and \w'
_diffrn_radiation_monochromator graphite
_diffrn_radiation_source 'fine-focus sealed tube'
_diffrn_radiation_type MoK\a
_diffrn_radiation_wavelength 0.71073
_diffrn_reflns_av_R_equivalents 0.0552
_diffrn_reflns_av_sigmaI/netI 0.0600
_diffrn_reflns_limit_h_max 11
_diffrn_reflns_limit_h_min -13
_diffrn_reflns_limit_k_max 11
_diffrn_reflns_limit_k_min -11
_diffrn_reflns_limit_l_max 32
_diffrn_reflns_limit_l_min -31
_diffrn_reflns_number 18534
_diffrn_reflns_theta_full 25.00
_diffrn_reflns_theta_max 28.27
_diffrn_reflns_theta_min 1.66
_diffrn_standards_number 0
_exptl_absorpt_coefficient_mu 0.087
_exptl_absorpt_correction_T_max 0.9864
_exptl_absorpt_correction_T_min 0.9830
_exptl_absorpt_correction_type multi-scan
_exptl_absorpt_process_details '(SADABS; Sheldrick, 1997)'
_exptl_crystal_colour yellow
_exptl_crystal_density_diffrn 1.269
_exptl_crystal_density_method 'not measured'
_exptl_crystal_description block
_exptl_crystal_F_000 904
_exptl_crystal_size_max 0.25
_exptl_crystal_size_mid 0.21
_exptl_crystal_size_min 0.20
_refine_diff_density_max 0.339
_refine_diff_density_min -0.185
_refine_ls_extinction_method none
_refine_ls_goodness_of_fit_ref 1.017
_refine_ls_hydrogen_treatment constr
_refine_ls_matrix_type full
_refine_ls_number_parameters 285
_refine_ls_number_reflns 5285
_refine_ls_number_restraints 0
_refine_ls_restrained_S_all 1.017
_refine_ls_R_factor_all 0.1293
_refine_ls_R_factor_gt 0.0689
_refine_ls_shift/su_max 0.001
_refine_ls_shift/su_mean 0.000
_refine_ls_structure_factor_coef Fsqd
_refine_ls_weighting_details 'calc w=1/[\s^2^(Fo^2^)+(0.0842P)^2^+0.3153P] where P=(Fo^2^+2Fc^2^)/3'
_refine_ls_weighting_scheme calc
_refine_ls_wR_factor_gt 0.1548
_refine_ls_wR_factor_ref 0.1823
_reflns_number_gt 3034
_reflns_number_total 5285
_reflns_threshold_expression I>2\s(I)
_cod_data_source_file sj2382.cif
_cod_data_source_block I
_cod_depositor_comments
;
The following automatic conversions were performed:
'_symmetry_cell_setting' value 'Monoclinic' changed to 'monoclinic'
according to '/home/saulius/struct/CIF-dictionaries/cif_core.dic'
dictionary named 'cif_core.dic' version 2.4.1 from 2010-06-29.

Automatic conversion script
Id: cif_fix_enum 1527 2010-12-29 10:47:43Z saulius 

The following automatic conversions were performed:

'_symmetry_cell_setting' value 'Monoclinic' changed to 'monoclinic'
according to /home/saulius/struct/CIF-dictionaries/cif_core.dic
dictionary named 'cif_core.dic' version 2.4.1 from 2010-06-29.

Automatic conversion script
Id: cif_fix_values 1715 2011-07-08 13:25:40Z adriana 
;
_cod_original_cell_volume 2212.0(4)
_cod_original_sg_symbol_H-M 'P 21/n'
_cod_database_code 2216137
_cod_database_fobs_code 2216137

loop_
_symmetry_equiv_pos_as_xyz
'x, y, z'
'-x+1/2, y+1/2, -z+1/2'
'-x, -y, -z'
'x-1/2, -y-1/2, z-1/2'

loop_
_atom_site_type_symbol
_atom_site_label
_atom_site_fract_x
_atom_site_fract_y
_atom_site_fract_z
_atom_site_U_iso_or_equiv
_atom_site_adp_type
_atom_site_calc_flag
_atom_site_refinement_flags
_atom_site_occupancy
O O3 0.25921(17) -0.51272(18) 1.18110(6) 0.0502(5) Uani d . 1
O O4 0.08370(19) 0.64202(18) 0.69106(7) 0.0559(5) Uani d . 1
O O2 0.25180(18) -0.21513(17) 1.17688(6) 0.0508(5) Uani d . 1
C C10 0.2184(2) -0.2892(2) 1.12918(8) 0.0371(5) Uani d . 1
C C11 0.2215(2) -0.4510(2) 1.13192(8) 0.0373(5) Uani d . 1
O O1 0.0307(2) -0.1498(2) 0.87689(8) 0.0793(7) Uani d . 1
O O5 0.0943(2) 0.36852(19) 0.64952(7) 0.0633(6) Uani d . 1
C C8 0.1502(2) -0.3001(3) 1.03314(9) 0.0384(6) Uani d . 1
C C21 0.0922(3) 0.3754(3) 0.70512(9) 0.0445(6) Uani d . 1
C C2 0.1249(2) 0.0979(3) 0.88009(9) 0.0392(6) Uani d . 1
C C9 0.1824(2) -0.2170(3) 1.08089(9) 0.0388(6) Uani d . 1
H H9 0.1793 -0.1102 1.0799 0.047 Uiso calc R 1
C C6 0.1473(2) -0.0922(3) 0.96042(9) 0.0405(6) Uani d . 1
C C16 0.0823(2) 0.1245(3) 0.82837(9) 0.0435(6) Uani d . 1
H H16 0.0433 0.0407 0.8105 0.052 Uiso calc R 1
C C7 0.1164(2) -0.2306(3) 0.97992(9) 0.0425(6) Uani d . 1
H H7 0.0658 -0.2916 0.9560 0.051 Uiso calc R 1
C C17 0.0875(2) 0.2643(3) 0.79554(9) 0.0410(6) Uani d . 1
C C15 0.2665(3) -0.0521(3) 1.17406(10) 0.0536(7) Uani d . 1
H H15A 0.3298 -0.0273 1.1485 0.080 Uiso calc R 1
H H15B 0.2942 -0.0131 1.2094 0.080 Uiso calc R 1
H H15C 0.1854 -0.0061 1.1623 0.080 Uiso calc R 1
C C22 0.0908(2) 0.2500(3) 0.73870(9) 0.0450(6) Uani d . 1
H H22 0.0921 0.1522 0.7234 0.054 Uiso calc R 1
C C12 0.1847(3) -0.5342(3) 1.08564(9) 0.0454(6) Uani d . 1
H H12 0.1831 -0.6411 1.0871 0.054 Uiso calc R 1
C C3 0.2037(2) 0.2092(3) 0.91474(9) 0.0446(6) Uani d . 1
H H3A 0.1474 0.2671 0.9373 0.053 Uiso calc R 1
H H3B 0.2458 0.2813 0.8914 0.053 Uiso calc R 1
C C20 0.0866(2) 0.5240(3) 0.72757(9) 0.0428(6) Uani d . 1
C C13 0.1501(2) -0.4595(3) 1.03715(9) 0.0451(6) Uani d . 1
H H13 0.1261 -0.5176 1.0064 0.054 Uiso calc R 1
C C4 0.3058(2) 0.1258(3) 0.95126(9) 0.0439(6) Uani d . 1
H H4 0.3560 0.0601 0.9280 0.053 Uiso calc R 1
C C1 0.0966(3) -0.0552(3) 0.90345(9) 0.0467(6) Uani d . 1
C C18 0.0819(2) 0.4114(3) 0.81681(9) 0.0468(6) Uani d . 1
H H18 0.0779 0.4244 0.8543 0.056 Uiso calc R 1
C C19 0.0819(2) 0.5396(3) 0.78330(10) 0.0458(6) Uani d . 1
H H19 0.0788 0.6373 0.7986 0.055 Uiso calc R 1
C C25 0.3987(3) 0.2322(3) 0.98288(10) 0.0538(7) Uani d . 1
H H25A 0.3496 0.3000 1.0052 0.065 Uiso calc R 1
H H25B 0.4549 0.1709 1.0073 0.065 Uiso calc R 1
C C5 0.2348(2) 0.0220(3) 0.98994(9) 0.0469(6) Uani d . 1
H H5A 0.2978 -0.0330 1.0133 0.056 Uiso calc R 1
H H5B 0.1840 0.0856 1.0130 0.056 Uiso calc R 1
C C23 0.1095(3) 0.2212(3) 0.62546(10) 0.0645(8) Uani d . 1
H H23A 0.1869 0.1738 0.6409 0.097 Uiso calc R 1
H H23B 0.1153 0.2325 0.5868 0.097 Uiso calc R 1
H H23C 0.0365 0.1579 0.6324 0.097 Uiso calc R 1
C C14 0.2557(3) -0.6761(3) 1.18519(10) 0.0549(7) Uani d . 1
H H14A 0.1693 -0.7117 1.1766 0.082 Uiso calc R 1
H H14B 0.2829 -0.7065 1.2217 0.082 Uiso calc R 1
H H14C 0.3126 -0.7201 1.1600 0.082 Uiso calc R 1
C C24 0.0659(3) 0.7937(3) 0.71203(12) 0.0623(8) Uani d . 1
H H24A -0.0154 0.7991 0.7286 0.093 Uiso calc R 1
H H24B 0.0667 0.8668 0.6827 0.093 Uiso calc R 1
H H24C 0.1345 0.8170 0.7388 0.093 Uiso calc R 1
C C26 0.4803(3) 0.3281(4) 0.94805(13) 0.0776(10) Uani d . 1
H H26A 0.5198 0.2635 0.9221 0.116 Uiso calc R 1
H H26B 0.5462 0.3786 0.9706 0.116 Uiso calc R 1
H H26C 0.4274 0.4038 0.9290 0.116 Uiso calc R 1

loop_
_atom_site_aniso_label
_atom_site_aniso_U_11
_atom_site_aniso_U_22
_atom_site_aniso_U_33
_atom_site_aniso_U_12
_atom_site_aniso_U_13
_atom_site_aniso_U_23
O3 0.0763(13) 0.0321(9) 0.0405(9) -0.0047(8) -0.0098(8) 0.0072(7)
O4 0.0767(14) 0.0348(10) 0.0564(11) 0.0028(9) 0.0048(9) 0.0091(8)
O2 0.0826(14) 0.0329(9) 0.0354(8) -0.0086(9) -0.0088(8) -0.0009(7)
C10 0.0446(15) 0.0325(12) 0.0340(11) -0.0060(11) 0.0015(10) -0.0025(9)
C11 0.0442(15) 0.0307(12) 0.0370(11) -0.0031(11) 0.0022(10) 0.0050(9)
O1 0.1210(19) 0.0558(12) 0.0556(11) -0.0415(12) -0.0395(12) 0.0182(9)
O5 0.1096(17) 0.0416(10) 0.0383(9) 0.0034(10) 0.0019(10) 0.0059(8)
C8 0.0440(15) 0.0341(13) 0.0367(11) -0.0055(11) -0.0010(10) 0.0011(9)
C21 0.0544(16) 0.0406(14) 0.0381(12) 0.0009(12) -0.0001(11) 0.0034(10)
C2 0.0421(15) 0.0370(13) 0.0379(12) -0.0053(11) -0.0024(10) 0.0036(10)
C9 0.0467(15) 0.0297(12) 0.0399(12) -0.0039(11) 0.0016(10) 0.0019(9)
C6 0.0458(15) 0.0403(13) 0.0347(11) -0.0070(11) -0.0035(10) 0.0044(10)
C16 0.0499(16) 0.0379(13) 0.0422(12) -0.0054(12) -0.0020(11) 0.0003(10)
C7 0.0522(16) 0.0406(14) 0.0337(11) -0.0078(12) -0.0050(10) 0.0017(10)
C17 0.0415(15) 0.0405(13) 0.0402(12) -0.0008(11) -0.0037(10) 0.0040(10)
C15 0.078(2) 0.0309(13) 0.0502(14) -0.0101(13) -0.0094(13) -0.0047(11)
C22 0.0561(17) 0.0352(13) 0.0427(13) -0.0005(12) -0.0051(11) 0.0019(10)
C12 0.0659(18) 0.0269(12) 0.0429(13) -0.0043(12) 0.0008(12) 0.0004(10)
C3 0.0537(17) 0.0400(14) 0.0392(12) -0.0122(12) -0.0044(11) 0.0056(10)
C20 0.0465(16) 0.0339(13) 0.0474(13) -0.0002(11) -0.0026(11) 0.0078(10)
C13 0.0622(18) 0.0353(13) 0.0370(12) -0.0063(12) -0.0046(11) -0.0066(10)
C4 0.0526(16) 0.0398(13) 0.0385(12) -0.0080(12) -0.0035(11) -0.0001(10)
C1 0.0550(17) 0.0428(14) 0.0408(13) -0.0099(12) -0.0100(11) 0.0046(11)
C18 0.0528(17) 0.0500(15) 0.0370(12) 0.0004(13) -0.0019(11) 0.0000(11)
C19 0.0480(16) 0.0385(14) 0.0505(14) 0.0006(12) -0.0007(11) -0.0041(11)
C25 0.0548(18) 0.0519(16) 0.0538(15) -0.0122(13) -0.0032(13) -0.0014(12)
C5 0.0546(17) 0.0461(14) 0.0384(12) -0.0137(12) -0.0099(11) 0.0069(11)
C23 0.098(3) 0.0528(17) 0.0424(14) 0.0097(16) 0.0054(15) -0.0049(12)
C14 0.081(2) 0.0314(13) 0.0509(15) 0.0020(13) -0.0035(14) 0.0093(11)
C24 0.079(2) 0.0330(14) 0.0750(19) 0.0041(14) 0.0029(16) 0.0057(13)
C26 0.069(2) 0.087(2) 0.077(2) -0.0365(19) 0.0017(17) -0.0004(18)

loop_
_atom_type_symbol
_atom_type_description
_atom_type_scat_dispersion_real
_atom_type_scat_dispersion_imag
_atom_type_scat_source
C C 0.0033 0.0016 'International Tables Vol C Tables 4.2.6.8 and 6.1.1.4'
H H 0.0000 0.0000 'International Tables Vol C Tables 4.2.6.8 and 6.1.1.4'
O O 0.0106 0.0060 'International Tables Vol C Tables 4.2.6.8 and 6.1.1.4'

loop_
_geom_angle_atom_site_label_1
_geom_angle_atom_site_label_2
_geom_angle_atom_site_label_3
_geom_angle
C11 O3 C14 116.73(18)
C20 O4 C24 117.13(19)
C10 O2 C15 116.75(17)
O2 C10 C9 124.6(2)
O2 C10 C11 115.29(19)
C9 C10 C11 120.1(2)
O3 C11 C12 125.1(2)
O3 C11 C10 116.22(19)
C12 C11 C10 118.7(2)
C21 O5 C23 117.55(18)
C13 C8 C9 117.2(2)
C13 C8 C7 118.3(2)
C9 C8 C7 124.5(2)
O5 C21 C22 124.6(2)
O5 C21 C20 115.8(2)
C22 C21 C20 119.6(2)
C16 C2 C1 117.3(2)
C16 C2 C3 124.3(2)
C1 C2 C3 118.26(19)
C10 C9 C8 121.7(2)
C10 C9 H9 119.1
C8 C9 H9 119.1
C7 C6 C1 116.6(2)
C7 C6 C5 124.9(2)
C1 C6 C5 118.41(19)
C2 C16 C17 130.2(2)
C2 C16 H16 114.9
C17 C16 H16 114.9
C6 C7 C8 129.8(2)
C6 C7 H7 115.1
C8 C7 H7 115.1
C18 C17 C22 117.5(2)
C18 C17 C16 123.8(2)
C22 C17 C16 118.6(2)
O2 C15 H15A 109.5
O2 C15 H15B 109.5
H15A C15 H15B 109.5
O2 C15 H15C 109.5
H15A C15 H15C 109.5
H15B C15 H15C 109.5
C21 C22 C17 122.0(2)
C21 C22 H22 119.0
C17 C22 H22 119.0
C11 C12 C13 120.4(2)
C11 C12 H12 119.8
C13 C12 H12 119.8
C2 C3 C4 111.17(19)
C2 C3 H3A 109.4
C4 C3 H3A 109.4
C2 C3 H3B 109.4
C4 C3 H3B 109.4
H3A C3 H3B 108.0
O4 C20 C19 125.3(2)
O4 C20 C21 115.7(2)
C19 C20 C21 119.0(2)
C12 C13 C8 121.9(2)
C12 C13 H13 119.1
C8 C13 H13 119.1
C25 C4 C3 114.0(2)
C25 C4 C5 110.94(19)
C3 C4 C5 107.5(2)
C25 C4 H4 108.1
C3 C4 H4 108.1
C5 C4 H4 108.1
O1 C1 C2 120.7(2)
O1 C1 C6 120.2(2)
C2 C1 C6 119.1(2)
C17 C18 C19 121.2(2)
C17 C18 H18 119.4
C19 C18 H18 119.4
C20 C19 C18 120.7(2)
C20 C19 H19 119.6
C18 C19 H19 119.6
C26 C25 C4 114.4(2)
C26 C25 H25A 108.7
C4 C25 H25A 108.7
C26 C25 H25B 108.7
C4 C25 H25B 108.7
H25A C25 H25B 107.6
C6 C5 C4 112.95(18)
C6 C5 H5A 109.0
C4 C5 H5A 109.0
C6 C5 H5B 109.0
C4 C5 H5B 109.0
H5A C5 H5B 107.8
O5 C23 H23A 109.5
O5 C23 H23B 109.5
H23A C23 H23B 109.5
O5 C23 H23C 109.5
H23A C23 H23C 109.5
H23B C23 H23C 109.5
O3 C14 H14A 109.5
O3 C14 H14B 109.5
H14A C14 H14B 109.5
O3 C14 H14C 109.5
H14A C14 H14C 109.5
H14B C14 H14C 109.5
O4 C24 H24A 109.5
O4 C24 H24B 109.5
H24A C24 H24B 109.5
O4 C24 H24C 109.5
H24A C24 H24C 109.5
H24B C24 H24C 109.5
C25 C26 H26A 109.5
C25 C26 H26B 109.5
H26A C26 H26B 109.5
C25 C26 H26C 109.5
H26A C26 H26C 109.5
H26B C26 H26C 109.5

loop_
_geom_bond_atom_site_label_1
_geom_bond_atom_site_label_2
_geom_bond_distance
O3 C11 1.357(2)
O3 C14 1.425(3)
O4 C20 1.362(3)
O4 C24 1.432(3)
O2 C10 1.363(2)
O2 C15 1.429(3)
C10 C9 1.373(3)
C10 C11 1.409(3)
C11 C12 1.382(3)
O1 C1 1.231(3)
O5 C21 1.368(3)
O5 C23 1.424(3)
C8 C13 1.390(3)
C8 C9 1.400(3)
C8 C7 1.463(3)
C21 C22 1.368(3)
C21 C20 1.407(3)
C2 C16 1.339(3)
C2 C1 1.486(3)
C2 C3 1.499(3)
C9 H9 0.9300
C6 C7 1.341(3)
C6 C1 1.499(3)
C6 C5 1.502(3)
C16 C17 1.462(3)
C16 H16 0.9300
C7 H7 0.9300
C17 C18 1.384(3)
C17 C22 1.404(3)
C15 H15A 0.9600
C15 H15B 0.9600
C15 H15C 0.9600
C22 H22 0.9300
C12 C13 1.384(3)
C12 H12 0.9300
C3 C4 1.528(3)
C3 H3A 0.9700
C3 H3B 0.9700
C20 C19 1.379(3)
C13 H13 0.9300
C4 C25 1.516(3)
C4 C5 1.532(3)
C4 H4 0.9800
C18 C19 1.386(3)
C18 H18 0.9300
C19 H19 0.9300
C25 C26 1.494(4)
C25 H25A 0.9700
C25 H25B 0.9700
C5 H5A 0.9700
C5 H5B 0.9700
C23 H23A 0.9600
C23 H23B 0.9600
C23 H23C 0.9600
C14 H14A 0.9600
C14 H14B 0.9600
C14 H14C 0.9600
C24 H24A 0.9600
C24 H24B 0.9600
C24 H24C 0.9600
C26 H26A 0.9600
C26 H26B 0.9600
C26 H26C 0.9600

loop_
_geom_hbond_atom_site_label_D
_geom_hbond_atom_site_label_H
_geom_hbond_atom_site_label_A
_geom_hbond_site_symmetry_A
_geom_hbond_distance_DH
_geom_hbond_distance_HA
_geom_hbond_distance_DA
_geom_hbond_angle_DHA
C14 H14B O2 2_547 0.96 2.54 3.410(3) 151

loop_
_geom_torsion_atom_site_label_1
_geom_torsion_atom_site_label_2
_geom_torsion_atom_site_label_3
_geom_torsion_atom_site_label_4
_geom_torsion
C15 O2 C10 C9 -8.7(3)
C15 O2 C10 C11 171.9(2)
C14 O3 C11 C12 -2.3(3)
C14 O3 C11 C10 176.6(2)
O2 C10 C11 O3 -1.1(3)
C9 C10 C11 O3 179.5(2)
O2 C10 C11 C12 177.8(2)
C9 C10 C11 C12 -1.6(4)
C23 O5 C21 C22 -6.8(4)
C23 O5 C21 C20 175.5(2)
O2 C10 C9 C8 179.5(2)
C11 C10 C9 C8 -1.2(4)
C13 C8 C9 C10 3.1(4)
C7 C8 C9 C10 -177.3(2)
C1 C2 C16 C17 175.7(3)
C3 C2 C16 C17 -7.2(4)
C1 C6 C7 C8 -180.0(2)
C5 C6 C7 C8 4.1(4)
C13 C8 C7 C6 -156.0(3)
C9 C8 C7 C6 24.4(4)
C2 C16 C17 C18 -31.9(4)
C2 C16 C17 C22 152.0(3)
O5 C21 C22 C17 -179.4(2)
C20 C21 C22 C17 -1.8(4)
C18 C17 C22 C21 1.9(4)
C16 C17 C22 C21 178.2(2)
O3 C11 C12 C13 -178.8(2)
C10 C11 C12 C13 2.4(4)
C16 C2 C3 C4 -142.5(3)
C1 C2 C3 C4 34.5(3)
C24 O4 C20 C19 -4.3(4)
C24 O4 C20 C21 174.4(2)
O5 C21 C20 O4 0.1(3)
C22 C21 C20 O4 -177.7(2)
O5 C21 C20 C19 178.9(2)
C22 C21 C20 C19 1.0(4)
C11 C12 C13 C8 -0.4(4)
C9 C8 C13 C12 -2.3(4)
C7 C8 C13 C12 178.1(2)
C2 C3 C4 C25 173.6(2)
C2 C3 C4 C5 -63.0(2)
C16 C2 C1 O1 -3.8(4)
C3 C2 C1 O1 178.9(3)
C16 C2 C1 C6 177.4(2)
C3 C2 C1 C6 0.2(3)
C7 C6 C1 O1 -0.3(4)
C5 C6 C1 O1 175.9(3)
C7 C6 C1 C2 178.5(2)
C5 C6 C1 C2 -5.3(4)
C22 C17 C18 C19 -1.2(4)
C16 C17 C18 C19 -177.3(2)
O4 C20 C19 C18 178.2(2)
C21 C20 C19 C18 -0.4(4)
C17 C18 C19 C20 0.5(4)
C3 C4 C25 C26 -63.4(3)
C5 C4 C25 C26 175.0(3)
C7 C6 C5 C4 151.2(3)
C1 C6 C5 C4 -24.7(3)
C25 C4 C5 C6 -176.5(2)
C3 C4 C5 C6 58.2(3)

loop_
_cod_related_entry_id
_cod_related_entry_database
_cod_related_entry_code
1 ChemSpider 30655365
